data_2102469
loop_
_publ_author_name
'Marsh, Richard E.'

_publ_section_title
;
 Space group <i>Cc</i>: an update
;
_journal_issue 2
_journal_name_full 'Acta Crystallographica Section B'
_journal_page_first 252
_journal_page_last 253
_journal_paper_doi 10.1107/S0108768104003878
_journal_volume 60
_journal_year 2004
_chemical_formula_moiety 'C22 H57 N9 O15 Cl3 Cu3, Cl O4'
_chemical_formula_sum 'C22 H57 Cl4 Cu3 N9 O19'
_space_group_crystal_system trigonal
_space_group_IT_number 161
_space_group_name_Hall 'R 3 -2"c'
_space_group_name_H-M_alt 'R 3 c :H'
_audit_creation_method CRYM
_cell_angle_alpha 90
_cell_angle_beta 90
_cell_angle_gamma 120
_cell_formula_units_Z 6
_cell_length_a 20.9320
_cell_length_b 20.9320
_cell_length_c 17.6880
_cell_volume 6711.673
_cod_data_source_file bk0142.cif
_cod_data_source_block ZOKDIM
_cod_depositor_comments
;
 Adding the _cell_formula_units_Z data item.

 Antanas Vaitkus,
 2017-08-05

  Added moiety chemical formula from Marsh (2004) paper.
  The summary chemical formula is calculated from moiety formula using
  AdHocParser
  (svn://www.crystallography.net/cod-tools/trunk/Formulae/AdHocParser.yp,
  revision 1441.)

  Andrius Merkys
  2013-11-11
;
_cod_original_sg_symbol_H-M R3c
_cod_database_code 2102469

loop_
_space_group_symop_id
_space_group_symop_operation_xyz
1 x,y,z
2 -y,x-y,z
3 -x+y,-x,z
4 -y,-x,z+1/2
5 x,x-y,z+1/2
6 -x+y,y,z+1/2
7 x+2/3,y+1/3,z+1/3
8 -y+2/3,x-y+1/3,z+1/3
9 -x+y+2/3,-x+1/3,z+1/3
10 -y+2/3,-x+1/3,z+5/6
11 x+2/3,x-y+1/3,z+5/6
12 -x+y+2/3,y+1/3,z+5/6
13 x+1/3,y+2/3,z+2/3
14 -y+1/3,x-y+2/3,z+2/3
15 -x+y+1/3,-x+2/3,z+2/3
16 -y+1/3,-x+2/3,z+1/6
17 x+1/3,x-y+2/3,z+1/6
18 -x+y+1/3,y+2/3,z+1/6

loop_
_atom_site_label
_atom_site_type_symbol
_atom_site_fract_x
_atom_site_fract_y
_atom_site_fract_z
Cu Cu 0.15500 0.08340 0.70410
O1 O 0.05780 -0.00640 0.69350
N1 N 0.13930 0.11950 0.60580
N2 N 0.23710 0.18460 0.73900
N3 N 0.15950 0.02950 0.79520
C1 C 0.00000 0.00000 0.69290
C2 C 0.20140 0.17790 0.56320
C3 C 0.24660 0.24570 0.61530
C4 C 0.28380 0.23160 0.67260
C5 C 0.29200 0.18350 0.79360
C6 C 0.26090 0.13560 0.86350
C7 C 0.22600 0.05310 0.84030
C8 C 0.19710 0.21850 0.77470
Cl1 Cl 0.21350 -0.02380 0.61750
O4 O 0.23900 0.04760 0.64450
Cl4 Cl 0.00000 0.00000 0.43410
O25 O 0.00000 0.00000 0.51240
O26 O -0.06560 -0.05320 0.40260
